data_4324428
loop_
_publ_author_name
'Sarat Chandra Patra'
'Manas Kumar Biswas'
'Amarendra Nath Maity'
'Prasanta Ghosh'

_publ_section_title
;
 Osazone Anion Radical Complex of Rhodium(III)
;
_journal_name_full 'Inorganic Chemistry'
_journal_page_first 1331
_journal_page_last 1338
_journal_paper_doi 10.1021/ic101945d
_journal_volume 50
_journal_year 2011
_chemical_formula_sum 'C50 H44 Cl2 I3 N4 P2 Rh'
_chemical_formula_weight 1317.34
_chemical_name_systematic
; 
 ? 
;
_space_group_IT_number 13
_symmetry_cell_setting monoclinic
_symmetry_space_group_name_Hall '-P 2yc'
_symmetry_space_group_name_H-M 'P 1 2/c 1'
_atom_sites_solution_hydrogens geom
_atom_sites_solution_primary direct
_atom_sites_solution_secondary difmap
_audit_creation_method SHELXL-97
_cell_angle_alpha 90.00
_cell_angle_beta 100.467(2)
_cell_angle_gamma 90.00
_cell_formula_units_Z 2
_cell_length_a 12.0948(8)
_cell_length_b 13.6017(7)
_cell_length_c 15.2096(8)
_cell_measurement_reflns_used 9514
_cell_measurement_temperature 296(2)
_cell_measurement_theta_max 26.37
_cell_measurement_theta_min 2.27
_cell_volume 2460.5(2)
_computing_cell_refinement 'Bruker SAINT'
_computing_data_collection 'Bruker APEX2'
_computing_data_reduction 'Bruker SAINT'
_computing_molecular_graphics 'Bruker SHELXTL'
_computing_publication_material 'Bruker SHELXTL'
_computing_structure_refinement 'SHELXL-97 (Sheldrick, 1997)'
_computing_structure_solution 'SHELXS-97 (Sheldrick, 1990)'
_diffrn_ambient_temperature 296(2)
_diffrn_measured_fraction_theta_full 0.999
_diffrn_measured_fraction_theta_max 0.999
_diffrn_measurement_device_type 'Bruker APEX-II CCD'
_diffrn_measurement_method '\f and \w scans'
_diffrn_radiation_monochromator graphite
_diffrn_radiation_source 'fine-focus sealed tube'
_diffrn_radiation_type MoK\a
_diffrn_radiation_wavelength 0.71073
_diffrn_reflns_av_R_equivalents 0.0690
_diffrn_reflns_av_sigmaI/netI 0.0459
_diffrn_reflns_limit_h_max 14
_diffrn_reflns_limit_h_min -14
_diffrn_reflns_limit_k_max 16
_diffrn_reflns_limit_k_min -16
_diffrn_reflns_limit_l_max 18
_diffrn_reflns_limit_l_min -16
_diffrn_reflns_number 30578
_diffrn_reflns_theta_full 25.00
_diffrn_reflns_theta_max 25.00
_diffrn_reflns_theta_min 1.50
_diffrn_standards_number 0
_exptl_absorpt_coefficient_mu 2.442
_exptl_absorpt_correction_T_max 0.928
_exptl_absorpt_correction_T_min 0.901
_exptl_absorpt_correction_type multi-scan
_exptl_absorpt_process_details 'SADABS-2008/1 - Bruker AXS'
_exptl_crystal_colour black
_exptl_crystal_density_diffrn 1.778
_exptl_crystal_F_000 1280
_exptl_crystal_size_max 0.05
_exptl_crystal_size_mid 0.04
_exptl_crystal_size_min 0.03
_refine_diff_density_max 2.108
_refine_diff_density_min -1.114
_refine_diff_density_rms 0.212
_refine_ls_extinction_method none
_refine_ls_goodness_of_fit_ref 1.137
_refine_ls_hydrogen_treatment riding_model
_refine_ls_matrix_type full
_refine_ls_number_parameters 281
_refine_ls_number_reflns 4330
_refine_ls_number_restraints 0
_refine_ls_restrained_S_all 1.137
_refine_ls_R_factor_all 0.0935
_refine_ls_R_factor_gt 0.0663
_refine_ls_shift/su_max 0.004
_refine_ls_shift/su_mean 0.001
_refine_ls_structure_factor_coef Fsqd
_refine_ls_weighting_details 'calc w=1/[\s^2^(Fo^2^)+(0.1038P)^2^+7.6568P] where P=(Fo^2^+2Fc^2^)/3'
_refine_ls_weighting_scheme calc
_refine_ls_wR_factor_gt 0.1743
_refine_ls_wR_factor_ref 0.2048
_reflns_number_gt 3149
_reflns_number_total 4330
_reflns_threshold_expression >2sigma(I)
_cod_data_source_file ic101945d_si_001.cif
_cod_data_source_block RKM-RhOs
_cod_database_code 4324428

loop_
_symmetry_equiv_pos_as_xyz
'x, y, z'
'-x, y, -z+1/2'
'-x, -y, -z'
'x, -y, z-1/2'

loop_
_atom_site_label
_atom_site_type_symbol
_atom_site_fract_x
_atom_site_fract_y
_atom_site_fract_z
_atom_site_U_iso_or_equiv
_atom_site_adp_type
_atom_site_occupancy
_atom_site_symmetry_multiplicity
_atom_site_calc_flag
_atom_site_refinement_flags
Rh1 Rh 0.0000 0.11708(6) 0.2500 0.0319(3) Uani 1 2 d S
P1 P 0.20122(15) 0.11288(14) 0.29677(12) 0.0327(4) Uani 1 1 d .
I1 I 0.31610(11) 0.52843(7) 0.35124(8) 0.1223(5) Uani 1 1 d .
I2 I 0.5000 0.53048(7) 0.2500 0.0986(5) Uani 1 2 d S
Cl1 Cl 0.02216(16) 0.00193(14) 0.13881(12) 0.0408(5) Uani 1 1 d .
N1 N 0.0219(5) 0.2210(5) 0.0812(4) 0.0418(15) Uani 1 1 d .
H1A H 0.0476 0.1653 0.0674 0.050 Uiso 1 1 calc R
N2 N 0.0098(5) 0.2321(4) 0.1664(4) 0.0367(14) Uani 1 1 d .
C1 C -0.0027(6) 0.2901(6) 0.0117(5) 0.0410(18) Uani 1 1 d .
C2 C 0.0541(9) 0.2765(9) -0.0575(6) 0.069(3) Uani 1 1 d .
H2A H 0.1088 0.2281 -0.0552 0.082 Uiso 1 1 calc R
C3 C 0.0265(12) 0.3386(11) -0.1320(7) 0.092(4) Uani 1 1 d .
H3A H 0.0638 0.3310 -0.1799 0.110 Uiso 1 1 calc R
C4 C -0.0516(11) 0.4081(9) -0.1359(7) 0.074(3) Uani 1 1 d .
H4A H -0.0678 0.4483 -0.1860 0.089 Uiso 1 1 calc R
C5 C -0.1084(9) 0.4209(7) -0.0665(6) 0.064(3) Uani 1 1 d .
H5A H -0.1638 0.4690 -0.0704 0.077 Uiso 1 1 calc R
C6 C -0.0838(8) 0.3623(7) 0.0098(6) 0.053(2) Uani 1 1 d .
H6A H -0.1207 0.3714 0.0578 0.063 Uiso 1 1 calc R
C7 C 0.0045(7) 0.3185(6) 0.2047(5) 0.047(2) Uani 1 1 d .
H7A H 0.0066 0.3768 0.1730 0.071 Uiso 1 1 calc R
C8 C 0.2659(6) 0.1703(6) 0.2099(5) 0.0386(17) Uani 1 1 d .
C9 C 0.2989(7) 0.1114(7) 0.1464(6) 0.048(2) Uani 1 1 d .
H9A H 0.2945 0.0434 0.1512 0.058 Uiso 1 1 calc R
C10 C 0.3392(9) 0.1529(9) 0.0746(7) 0.070(3) Uani 1 1 d .
H10A H 0.3630 0.1122 0.0326 0.084 Uiso 1 1 calc R
C11 C 0.3440(9) 0.2513(10) 0.0653(7) 0.074(3) Uani 1 1 d .
H11A H 0.3687 0.2784 0.0162 0.089 Uiso 1 1 calc R
C12 C 0.3120(8) 0.3115(8) 0.1293(6) 0.064(3) Uani 1 1 d .
H12A H 0.3177 0.3794 0.1243 0.077 Uiso 1 1 calc R
C13 C 0.2707(7) 0.2710(7) 0.2022(6) 0.051(2) Uani 1 1 d .
H13A H 0.2471 0.3116 0.2444 0.061 Uiso 1 1 calc R
C14 C 0.2534(6) 0.1711(6) 0.4045(5) 0.0408(18) Uani 1 1 d .
C15 C 0.3308(7) 0.2482(6) 0.4174(6) 0.0456(19) Uani 1 1 d .
H15A H 0.3590 0.2737 0.3692 0.055 Uiso 1 1 calc R
C16 C 0.3655(7) 0.2866(7) 0.5030(6) 0.054(2) Uani 1 1 d .
H16A H 0.4166 0.3383 0.5119 0.065 Uiso 1 1 calc R
C17 C 0.3241(7) 0.2479(7) 0.5746(6) 0.057(2) Uani 1 1 d .
H17A H 0.3462 0.2748 0.6313 0.068 Uiso 1 1 calc R
C18 C 0.2496(7) 0.1692(7) 0.5626(5) 0.050(2) Uani 1 1 d .
H18A H 0.2235 0.1424 0.6113 0.060 Uiso 1 1 calc R
C19 C 0.2149(7) 0.1312(6) 0.4783(5) 0.0424(18) Uani 1 1 d .
H19A H 0.1652 0.0785 0.4702 0.051 Uiso 1 1 calc R
C20 C 0.2701(7) -0.0063(6) 0.3138(5) 0.0400(18) Uani 1 1 d .
C21 C 0.2159(7) -0.0956(6) 0.2992(5) 0.0447(19) Uani 1 1 d .
H21A H 0.1383 -0.0977 0.2809 0.054 Uiso 1 1 calc R
C22 C 0.2775(8) -0.1829(6) 0.3117(6) 0.052(2) Uani 1 1 d .
H22A H 0.2405 -0.2430 0.3029 0.062 Uiso 1 1 calc R
C23 C 0.3919(8) -0.1805(7) 0.3369(6) 0.053(2) Uani 1 1 d .
H23A H 0.4331 -0.2387 0.3435 0.063 Uiso 1 1 calc R
C24 C 0.4450(8) -0.0920(8) 0.3523(7) 0.063(3) Uani 1 1 d .
H24A H 0.5226 -0.0904 0.3707 0.076 Uiso 1 1 calc R
C25 C 0.3864(7) -0.0060(7) 0.3410(6) 0.053(2) Uani 1 1 d .
H25A H 0.4245 0.0535 0.3516 0.063 Uiso 1 1 calc R

loop_
_atom_site_aniso_label
_atom_site_aniso_U_11
_atom_site_aniso_U_22
_atom_site_aniso_U_33
_atom_site_aniso_U_23
_atom_site_aniso_U_13
_atom_site_aniso_U_12
Rh1 0.0349(5) 0.0306(5) 0.0273(4) 0.000 -0.0021(3) 0.000
P1 0.0330(10) 0.0307(10) 0.0321(10) 0.0018(8) -0.0004(7) 0.0004(8)
I1 0.1647(11) 0.0528(6) 0.1401(10) 0.0098(5) 0.0030(8) 0.0070(5)
I2 0.1239(11) 0.0418(6) 0.1060(10) 0.000 -0.0434(8) 0.000
Cl1 0.0461(11) 0.0394(10) 0.0342(10) -0.0060(8) 0.0001(8) 0.0046(8)
N1 0.055(4) 0.037(4) 0.030(3) 0.001(3) 0.001(3) 0.002(3)
N2 0.035(3) 0.032(3) 0.038(3) 0.002(3) -0.007(3) 0.001(3)
C1 0.039(4) 0.046(5) 0.033(4) 0.007(3) -0.006(3) -0.007(4)
C2 0.067(6) 0.093(8) 0.047(5) 0.013(5) 0.014(5) 0.021(6)
C3 0.119(10) 0.110(10) 0.048(6) 0.031(6) 0.017(6) 0.018(9)
C4 0.108(9) 0.068(7) 0.040(6) 0.022(5) -0.002(6) -0.013(6)
C5 0.079(7) 0.043(5) 0.056(6) 0.012(4) -0.023(5) 0.003(5)
C6 0.060(6) 0.056(6) 0.037(5) 0.008(4) -0.003(4) 0.000(4)
C7 0.061(5) 0.034(5) 0.042(4) 0.006(3) -0.002(4) 0.001(4)
C8 0.031(4) 0.042(5) 0.039(4) 0.006(3) -0.004(3) -0.002(3)
C9 0.044(5) 0.054(5) 0.048(5) 0.005(4) 0.011(4) 0.001(4)
C10 0.081(7) 0.080(8) 0.049(6) 0.006(5) 0.015(5) 0.007(6)
C11 0.062(6) 0.103(10) 0.058(6) 0.018(6) 0.015(5) -0.010(6)
C12 0.066(6) 0.063(6) 0.057(6) 0.025(5) -0.004(5) -0.019(5)
C13 0.047(5) 0.058(6) 0.043(5) 0.006(4) -0.003(4) -0.001(4)
C14 0.035(4) 0.043(5) 0.040(4) -0.002(3) -0.003(3) -0.003(3)
C15 0.043(5) 0.044(5) 0.045(5) 0.004(4) -0.002(4) -0.004(4)
C16 0.051(5) 0.047(5) 0.054(5) -0.003(4) -0.018(4) -0.003(4)
C17 0.056(5) 0.063(6) 0.044(5) -0.003(4) -0.011(4) 0.004(5)
C18 0.055(5) 0.060(6) 0.030(4) 0.002(4) -0.004(4) 0.005(4)
C19 0.042(4) 0.044(5) 0.039(4) 0.000(3) 0.002(3) -0.001(4)
C20 0.045(5) 0.035(4) 0.037(4) 0.005(3) -0.001(3) 0.004(3)
C21 0.054(5) 0.037(4) 0.039(4) 0.004(3) -0.002(4) 0.007(4)
C22 0.063(6) 0.039(5) 0.050(5) 0.002(4) 0.003(4) 0.000(4)
C23 0.056(6) 0.049(5) 0.051(5) 0.002(4) 0.005(4) 0.018(4)
C24 0.042(5) 0.063(7) 0.079(7) 0.006(5) -0.004(5) 0.011(5)
C25 0.042(5) 0.043(5) 0.067(6) 0.005(4) -0.007(4) 0.005(4)

loop_
_atom_type_symbol
_atom_type_description
_atom_type_scat_dispersion_real
_atom_type_scat_dispersion_imag
_atom_type_scat_source
C C 0.0033 0.0016 'International Tables Vol C Tables 4.2.6.8 and 6.1.1.4'
H H 0.0000 0.0000 'International Tables Vol C Tables 4.2.6.8 and 6.1.1.4'
N N 0.0061 0.0033 'International Tables Vol C Tables 4.2.6.8 and 6.1.1.4'
P P 0.1023 0.0942 'International Tables Vol C Tables 4.2.6.8 and 6.1.1.4'
Cl Cl 0.1484 0.1585 'International Tables Vol C Tables 4.2.6.8 and 6.1.1.4'
I I -0.4742 1.8119 'International Tables Vol C Tables 4.2.6.8 and 6.1.1.4'
Rh Rh -1.1178 0.9187 'International Tables Vol C Tables 4.2.6.8 and 6.1.1.4'

loop_
_geom_angle_atom_site_label_1
_geom_angle_atom_site_label_2
_geom_angle_atom_site_label_3
_geom_angle
_geom_angle_site_symmetry_1
_geom_angle_site_symmetry_3
N2 Rh1 N2 79.4(3) 2 .
N2 Rh1 Cl1 92.02(18) 2 2
N2 Rh1 Cl1 171.04(18) . 2
N2 Rh1 Cl1 171.04(18) 2 .
N2 Rh1 Cl1 92.02(18) . .
Cl1 Rh1 Cl1 96.66(10) 2 .
N2 Rh1 P1 90.23(17) 2 .
N2 Rh1 P1 91.86(17) . .
Cl1 Rh1 P1 90.74(6) 2 .
Cl1 Rh1 P1 87.46(7) . .
N2 Rh1 P1 91.86(17) 2 2
N2 Rh1 P1 90.23(17) . 2
Cl1 Rh1 P1 87.46(7) 2 2
Cl1 Rh1 P1 90.74(6) . 2
P1 Rh1 P1 177.28(10) . 2
C20 P1 C14 100.6(4) . .
C20 P1 C8 103.8(4) . .
C14 P1 C8 109.9(4) . .
C20 P1 Rh1 118.4(3) . .
C14 P1 Rh1 114.9(3) . .
C8 P1 Rh1 108.5(2) . .
I1 I2 I1 178.91(5) . 2_655
N2 N1 C1 127.4(7) . .
C7 N2 N1 123.4(6) . .
C7 N2 Rh1 113.4(5) . .
N1 N2 Rh1 123.2(5) . .
C2 C1 C6 122.1(8) . .
C2 C1 N1 114.9(8) . .
C6 C1 N1 122.8(7) . .
C1 C2 C3 117.4(10) . .
C4 C3 C2 121.7(11) . .
C3 C4 C5 120.5(9) . .
C4 C5 C6 120.5(10) . .
C1 C6 C5 117.8(9) . .
N2 C7 C7 116.9(4) . 2
C9 C8 C13 120.0(8) . .
C9 C8 P1 118.5(6) . .
C13 C8 P1 121.1(7) . .
C8 C9 C10 120.3(9) . .
C11 C10 C9 120.8(10) . .
C10 C11 C12 119.5(10) . .
C11 C12 C13 120.6(10) . .
C8 C13 C12 118.9(9) . .
C15 C14 C19 119.4(7) . .
C15 C14 P1 124.4(6) . .
C19 C14 P1 116.1(6) . .
C16 C15 C14 119.5(8) . .
C17 C16 C15 120.1(8) . .
C16 C17 C18 120.6(8) . .
C19 C18 C17 119.5(8) . .
C18 C19 C14 120.8(8) . .
C21 C20 C25 118.4(7) . .
C21 C20 P1 124.7(6) . .
C25 C20 P1 116.8(6) . .
C20 C21 C22 120.1(8) . .
C23 C22 C21 120.4(8) . .
C24 C23 C22 119.3(8) . .
C25 C24 C23 121.3(9) . .
C24 C25 C20 120.6(9) . .

loop_
_geom_bond_atom_site_label_1
_geom_bond_atom_site_label_2
_geom_bond_distance
_geom_bond_site_symmetry_2
Rh1 N2 2.033(6) 2
Rh1 N2 2.033(6) .
Rh1 Cl1 2.3556(19) 2
Rh1 Cl1 2.3557(19) .
Rh1 P1 2.4090(18) .
Rh1 P1 2.4090(18) 2
P1 C20 1.819(8) .
P1 C14 1.827(8) .
P1 C8 1.829(8) .
I1 I2 2.9264(14) .
I2 I1 2.9264(14) 2_655
N1 N2 1.339(8) .
N1 C1 1.404(9) .
N2 C7 1.319(10) .
C1 C2 1.370(12) .
C1 C6 1.385(12) .
C2 C3 1.405(14) .
C3 C4 1.330(17) .
C4 C5 1.371(15) .
C5 C6 1.395(12) .
C7 C7 1.403(16) 2
C8 C9 1.369(11) .
C8 C13 1.377(12) .
C9 C10 1.393(13) .
C10 C11 1.348(16) .
C11 C12 1.380(15) .
C12 C13 1.408(12) .
C14 C15 1.395(11) .
C14 C19 1.400(11) .
C15 C16 1.395(12) .
C16 C17 1.384(13) .
C17 C18 1.389(13) .
C18 C19 1.376(11) .
C20 C21 1.379(11) .
C20 C25 1.392(12) .
C21 C22 1.396(11) .
C22 C23 1.367(13) .
C23 C24 1.364(14) .
C24 C25 1.363(13) .
